data_2209974
loop_
_publ_author_name
'Feng-Ying Geng'
'Jian Xu'
'Hong-Fei Wu'
'Ren-Qing Gao'
'Hong-Xing Wang'

_publ_section_title
Chloro[2-{1-[<i>N</i>-methyl-<i>N</i>-(4-methylbenzyl)amino]ethyl}ferrocenyl-\k^2^<i>N</i>,<i>C</i>^1^](triphenylphosphine-\k<i>P</i>)palladium(II)
_journal_coeditor_code OM2036
_journal_issue 8
_journal_name_full 'Acta Crystallographica Section E'
_journal_page_first m1912
_journal_page_last m1913
_journal_paper_doi 10.1107/S1600536806027759
_journal_volume 62
_journal_year 2006
_chemical_formula_iupac '[Fe Pd (C5 H5) (C16 H19 N) Cl (C18 H15 P)]'
_chemical_formula_moiety 'C39 H39 Cl Fe N P Pd'
_chemical_formula_sum 'C39 H39 Cl Fe N P Pd'
_chemical_formula_weight 750.38
_chemical_melting_point 473
_chemical_name_systematic
;
Chloro[2-{1-[N-(4-methylbenzyl)-N-methylamino]ethyl}ferrocenyl-
\k^2^N,C^1^](triphenylphosphine-\kP)palladium(II)
;
_space_group_IT_number 2
_symmetry_cell_setting triclinic
_symmetry_space_group_name_Hall '-P 1'
_symmetry_space_group_name_H-M 'P -1'
_atom_sites_solution_hydrogens geom
_atom_sites_solution_primary direct
_atom_sites_solution_secondary difmap
_audit_creation_method SHELXL97
_cell_angle_alpha 92.012(5)
_cell_angle_beta 105.451(4)
_cell_angle_gamma 115.978(4)
_cell_formula_units_Z 2
_cell_length_a 10.305(3)
_cell_length_b 10.681(4)
_cell_length_c 17.584(6)
_cell_measurement_reflns_used 2941
_cell_measurement_temperature 293(2)
_cell_measurement_theta_max 25.48
_cell_measurement_theta_min 2.25
_cell_volume 1651.1(10)
_computing_cell_refinement 'SAINT (Bruker, 2003)'
_computing_data_collection 'APEX2 (Bruker, 2003)'
_computing_data_reduction SAINT
_computing_molecular_graphics 'SHELXTL (Bruker, 1998)'
_computing_publication_material SHELXTL
_computing_structure_refinement 'SHELXL97 (Sheldrick, 1997)'
_computing_structure_solution 'SHELXS97 (Sheldrick, 1997)'
_diffrn_ambient_temperature 293(2)
_diffrn_measured_fraction_theta_full 0.988
_diffrn_measured_fraction_theta_max 0.988
_diffrn_measurement_device_type 'Bruker APEXII CCD area-detector'
_diffrn_measurement_method '\f and \w'
_diffrn_radiation_monochromator graphite
_diffrn_radiation_source 'fine-focus sealed tube'
_diffrn_radiation_type MoK\a
_diffrn_radiation_wavelength 0.71073
_diffrn_reflns_av_R_equivalents 0.0170
_diffrn_reflns_av_sigmaI/netI 0.0364
_diffrn_reflns_limit_h_max 12
_diffrn_reflns_limit_h_min -9
_diffrn_reflns_limit_k_max 12
_diffrn_reflns_limit_k_min -12
_diffrn_reflns_limit_l_max 18
_diffrn_reflns_limit_l_min -20
_diffrn_reflns_number 9065
_diffrn_reflns_theta_full 25.03
_diffrn_reflns_theta_max 25.03
_diffrn_reflns_theta_min 2.15
_diffrn_standards_number 0
_exptl_absorpt_coefficient_mu 1.142
_exptl_absorpt_correction_T_max 0.80
_exptl_absorpt_correction_T_min 0.72
_exptl_absorpt_correction_type multi-scan
_exptl_absorpt_process_details '(SADABS; Sheldrick, 1996)'
_exptl_crystal_colour red
_exptl_crystal_density_diffrn 1.509
_exptl_crystal_density_method 'not measured'
_exptl_crystal_description block
_exptl_crystal_F_000 768
_exptl_crystal_size_max 0.28
_exptl_crystal_size_mid 0.22
_exptl_crystal_size_min 0.20
_refine_diff_density_max 0.402
_refine_diff_density_min -0.357
_refine_ls_extinction_method none
_refine_ls_goodness_of_fit_ref 1.022
_refine_ls_hydrogen_treatment constr
_refine_ls_matrix_type full
_refine_ls_number_parameters 400
_refine_ls_number_reflns 5765
_refine_ls_number_restraints 0
_refine_ls_restrained_S_all 1.022
_refine_ls_R_factor_all 0.0408
_refine_ls_R_factor_gt 0.0286
_refine_ls_shift/su_max 0.001
_refine_ls_shift/su_mean 0.000
_refine_ls_structure_factor_coef Fsqd
_refine_ls_weighting_details 'calc w = 1/[\s^2^(Fo^2^)+(0.0354P)^2^] where P=(Fo^2^+2Fc^2^)/3'
_refine_ls_weighting_scheme calc
_refine_ls_wR_factor_gt 0.0648
_refine_ls_wR_factor_ref 0.0677
_reflns_number_gt 4565
_reflns_number_total 5765
_reflns_threshold_expression I>2\s(I)
_cod_data_source_file om2036.cif
_cod_data_source_block I
_cod_depositor_comments
;
The following automatic conversions were performed:
'_symmetry_cell_setting' value 'Triclinic' changed to 'triclinic'
according to '/home/saulius/struct/CIF-dictionaries/cif_core.dic'
dictionary named 'cif_core.dic' version 2.4.1 from 2010-06-29.

Automatic conversion script
Id: cif_fix_enum 1527 2010-12-29 10:47:43Z saulius 

The following automatic conversions were performed:

'_symmetry_cell_setting' value 'Triclinic' changed to 'triclinic'
according to /home/saulius/struct/CIF-dictionaries/cif_core.dic
dictionary named 'cif_core.dic' version 2.4.1 from 2010-06-29.

Automatic conversion script
Id: cif_fix_values 1715 2011-07-08 13:25:40Z adriana 
;
_cod_original_cell_volume 1651.0(10)
_cod_database_code 2209974
_cod_database_fobs_code 2209974

loop_
_symmetry_equiv_pos_as_xyz
'x, y, z'
'-x, -y, -z'

loop_
_atom_site_type_symbol
_atom_site_label
_atom_site_fract_x
_atom_site_fract_y
_atom_site_fract_z
_atom_site_U_iso_or_equiv
_atom_site_adp_type
_atom_site_calc_flag
_atom_site_refinement_flags
_atom_site_occupancy
Pd Pd1 0.76168(2) 0.72856(2) 0.251505(13) 0.03313(8) Uani d . 1
Fe Fe1 0.51979(4) 0.71127(4) 0.36993(2) 0.03301(11) Uani d . 1
Cl Cl1 0.84157(11) 0.61271(10) 0.16943(6) 0.0668(3) Uani d . 1
P P1 0.67631(8) 0.82912(7) 0.15323(5) 0.03431(18) Uani d . 1
N N1 0.8857(2) 0.6810(2) 0.36294(14) 0.0353(6) Uani d . 1
C C1 0.7062(3) 0.8156(3) 0.33133(17) 0.0342(6) Uani d . 1
C C2 0.6328(3) 0.9005(3) 0.33643(18) 0.0385(7) Uani d . 1
H H2 0.5888 0.9369 0.2917 0.046 Uiso calc R 1
C C3 0.6309(3) 0.9217(3) 0.41647(18) 0.0437(7) Uani d . 1
H H3 0.5870 0.9759 0.4363 0.052 Uiso calc R 1
C C4 0.7041(3) 0.8510(3) 0.46260(18) 0.0401(7) Uani d . 1
H H4 0.7200 0.8476 0.5198 0.048 Uiso calc R 1
C C5 0.7497(3) 0.7859(3) 0.41042(17) 0.0331(6) Uani d . 1
C C6 0.3695(3) 0.5341(3) 0.2855(2) 0.0492(8) Uani d . 1
H H6 0.3820 0.5076 0.2350 0.059 Uiso calc R 1
C C7 0.3001(3) 0.6184(3) 0.2971(2) 0.0509(8) Uani d . 1
H H7 0.2552 0.6601 0.2560 0.061 Uiso calc R 1
C C8 0.3055(3) 0.6310(3) 0.3781(2) 0.0497(8) Uani d . 1
H H8 0.2651 0.6832 0.4031 0.060 Uiso calc R 1
C C9 0.3795(3) 0.5548(3) 0.4172(2) 0.0466(8) Uani d . 1
H H9 0.3994 0.5451 0.4738 0.056 Uiso calc R 1
C C10 0.4181(3) 0.4950(3) 0.3596(2) 0.0459(8) Uani d . 1
H H10 0.4710 0.4372 0.3695 0.055 Uiso calc R 1
C C11 0.8267(3) 0.6947(3) 0.43082(17) 0.0366(7) Uani d . 1
H H11 0.7475 0.6002 0.4305 0.044 Uiso calc R 1
C C12 0.9432(4) 0.7456(4) 0.5150(2) 0.0591(9) Uani d . 1
H H12A 1.0149 0.8431 0.5203 0.089 Uiso calc R 1
H H12B 0.9959 0.6896 0.5231 0.089 Uiso calc R 1
H H12C 0.8917 0.7358 0.5543 0.089 Uiso calc R 1
C C13 1.0392(3) 0.8014(3) 0.3747(2) 0.0479(8) Uani d . 1
H H13A 1.1119 0.7950 0.4195 0.072 Uiso calc R 1
H H13B 1.0366 0.8890 0.3848 0.072 Uiso calc R 1
H H13C 1.0678 0.7977 0.3273 0.072 Uiso calc R 1
C C14 0.9017(3) 0.5481(3) 0.35859(19) 0.0398(7) Uani d . 1
H H14A 0.9781 0.5551 0.4072 0.048 Uiso calc R 1
H H14B 0.9383 0.5415 0.3139 0.048 Uiso calc R 1
C C15 0.7571(3) 0.4140(3) 0.34865(18) 0.0366(7) Uani d . 1
C C16 0.7238(3) 0.3550(3) 0.41487(19) 0.0408(7) Uani d . 1
H H16 0.7933 0.3970 0.4658 0.049 Uiso calc R 1
C C17 0.5884(3) 0.2345(3) 0.4056(2) 0.0472(8) Uani d . 1
H H17 0.5679 0.1975 0.4506 0.057 Uiso calc R 1
C C18 0.4834(3) 0.1683(3) 0.3308(2) 0.0458(8) Uani d . 1
C C19 0.3338(4) 0.0381(3) 0.3210(2) 0.0660(10) Uani d . 1
H H19A 0.3261 0.0178 0.3728 0.099 Uiso calc R 1
H H19B 0.3296 -0.0410 0.2908 0.099 Uiso calc R 1
H H19C 0.2511 0.0552 0.2931 0.099 Uiso calc R 1
C C20 0.5191(3) 0.2242(3) 0.2655(2) 0.0515(8) Uani d . 1
H H20 0.4514 0.1795 0.2145 0.062 Uiso calc R 1
C C21 0.6536(3) 0.3459(3) 0.2739(2) 0.0484(8) Uani d . 1
H H21 0.6741 0.3817 0.2286 0.058 Uiso calc R 1
C C22 0.7004(3) 0.7893(3) 0.05711(17) 0.0389(7) Uani d . 1
C C23 0.5816(4) 0.7059(3) -0.01136(19) 0.0495(8) Uani d . 1
H H23 0.4819 0.6662 -0.0103 0.059 Uiso calc R 1
C C24 0.6113(5) 0.6815(4) -0.0816(2) 0.0642(10) Uani d . 1
H H24 0.5313 0.6253 -0.1273 0.077 Uiso calc R 1
C C25 0.7561(5) 0.7392(4) -0.0837(2) 0.0639(10) Uani d . 1
H H25 0.7745 0.7237 -0.1312 0.077 Uiso calc R 1
C C26 0.8756(4) 0.8201(3) -0.0168(2) 0.0538(9) Uani d . 1
H H26 0.9748 0.8580 -0.0186 0.065 Uiso calc R 1
C C27 0.8481(3) 0.8449(3) 0.05348(19) 0.0455(8) Uani d . 1
H H27 0.9294 0.8996 0.0990 0.055 Uiso calc R 1
C C28 0.7812(3) 1.0222(3) 0.17129(17) 0.0373(7) Uani d . 1
C C29 0.7517(4) 1.0954(3) 0.11011(19) 0.0501(8) Uani d . 1
H H29 0.6777 1.0456 0.0613 0.060 Uiso calc R 1
C C30 0.8314(4) 1.2406(3) 0.1215(2) 0.0554(9) Uani d . 1
H H30 0.8096 1.2886 0.0808 0.066 Uiso calc R 1
C C31 0.9422(4) 1.3140(3) 0.1923(2) 0.0557(9) Uani d . 1
H H31 0.9958 1.4121 0.1999 0.067 Uiso calc R 1
C C32 0.9748(4) 1.2439(3) 0.2524(2) 0.0595(9) Uani d . 1
H H32 1.0521 1.2945 0.3001 0.071 Uiso calc R 1
C C33 0.8935(3) 1.0981(3) 0.24257(18) 0.0452(8) Uani d . 1
H H33 0.9146 1.0514 0.2841 0.054 Uiso calc R 1
C C34 0.4759(3) 0.7857(3) 0.12706(17) 0.0397(7) Uani d . 1
C C35 0.4244(3) 0.8855(3) 0.13014(19) 0.0513(8) Uani d . 1
H H35 0.4937 0.9812 0.1452 0.062 Uiso calc R 1
C C36 0.2703(4) 0.8431(4) 0.1108(2) 0.0638(10) Uani d . 1
H H36 0.2368 0.9107 0.1127 0.077 Uiso calc R 1
C C37 0.1652(4) 0.7011(4) 0.0888(2) 0.0644(10) Uani d . 1
H H37 0.0619 0.6733 0.0766 0.077 Uiso calc R 1
C C38 0.2150(4) 0.6027(4) 0.0851(2) 0.0613(10) Uani d . 1
H H38 0.1450 0.5073 0.0694 0.074 Uiso calc R 1
C C39 0.3691(3) 0.6436(3) 0.1045(2) 0.0529(9) Uani d . 1
H H39 0.4015 0.5752 0.1024 0.063 Uiso calc R 1

loop_
_atom_site_aniso_label
_atom_site_aniso_U_11
_atom_site_aniso_U_22
_atom_site_aniso_U_33
_atom_site_aniso_U_12
_atom_site_aniso_U_13
_atom_site_aniso_U_23
Pd1 0.03070(12) 0.03056(12) 0.04425(15) 0.01479(9) 0.01919(10) 0.01345(9)
Fe1 0.0288(2) 0.0335(2) 0.0379(3) 0.01455(17) 0.01182(18) 0.00726(18)
Cl1 0.1016(7) 0.0749(6) 0.0788(7) 0.0655(6) 0.0650(6) 0.0417(5)
P1 0.0319(4) 0.0305(4) 0.0380(4) 0.0118(3) 0.0117(3) 0.0071(3)
N1 0.0239(11) 0.0318(12) 0.0524(16) 0.0128(10) 0.0148(11) 0.0140(11)
C1 0.0268(14) 0.0284(14) 0.0459(18) 0.0103(11) 0.0134(13) 0.0077(12)
C2 0.0398(16) 0.0302(14) 0.0477(19) 0.0173(13) 0.0148(14) 0.0096(13)
C3 0.0491(18) 0.0339(15) 0.052(2) 0.0216(14) 0.0175(15) 0.0015(14)
C4 0.0385(16) 0.0378(16) 0.0353(17) 0.0133(13) 0.0069(14) 0.0009(13)
C5 0.0245(14) 0.0279(14) 0.0422(18) 0.0080(11) 0.0107(12) 0.0058(12)
C6 0.0403(17) 0.0390(17) 0.053(2) 0.0067(14) 0.0134(16) 0.0021(15)
C7 0.0309(16) 0.0519(19) 0.053(2) 0.0112(14) 0.0018(15) 0.0117(16)
C8 0.0304(16) 0.0568(19) 0.064(2) 0.0209(14) 0.0170(16) 0.0144(17)
C9 0.0378(16) 0.0517(18) 0.050(2) 0.0175(14) 0.0179(15) 0.0193(16)
C10 0.0343(16) 0.0330(15) 0.064(2) 0.0089(13) 0.0172(16) 0.0109(15)
C11 0.0298(14) 0.0365(15) 0.0470(19) 0.0171(12) 0.0136(13) 0.0129(13)
C12 0.054(2) 0.078(2) 0.051(2) 0.0403(18) 0.0055(17) 0.0151(18)
C13 0.0261(15) 0.0379(16) 0.077(2) 0.0097(13) 0.0192(15) 0.0186(16)
C14 0.0318(15) 0.0382(15) 0.056(2) 0.0196(13) 0.0166(14) 0.0166(14)
C15 0.0380(16) 0.0333(15) 0.0496(19) 0.0222(13) 0.0199(15) 0.0140(14)
C16 0.0439(17) 0.0366(16) 0.0443(19) 0.0206(14) 0.0139(14) 0.0119(14)
C17 0.057(2) 0.0316(15) 0.063(2) 0.0215(15) 0.0320(18) 0.0190(15)
C18 0.0442(18) 0.0320(15) 0.064(2) 0.0144(13) 0.0264(17) 0.0112(15)
C19 0.057(2) 0.0442(19) 0.083(3) 0.0052(16) 0.033(2) 0.0055(18)
C20 0.0511(19) 0.0448(18) 0.049(2) 0.0151(15) 0.0133(16) 0.0058(16)
C21 0.0523(19) 0.0428(17) 0.053(2) 0.0193(15) 0.0255(17) 0.0169(16)
C22 0.0442(17) 0.0327(15) 0.0373(18) 0.0149(13) 0.0142(14) 0.0082(13)
C23 0.0488(19) 0.0521(19) 0.043(2) 0.0221(15) 0.0104(16) 0.0044(16)
C24 0.079(3) 0.061(2) 0.040(2) 0.030(2) 0.0070(19) -0.0042(17)
C25 0.094(3) 0.060(2) 0.046(2) 0.037(2) 0.032(2) 0.0115(18)
C26 0.062(2) 0.0492(19) 0.060(2) 0.0239(17) 0.0368(19) 0.0174(17)
C27 0.0468(18) 0.0439(17) 0.0433(19) 0.0158(14) 0.0195(15) 0.0065(14)
C28 0.0399(16) 0.0318(15) 0.0404(18) 0.0152(13) 0.0153(14) 0.0101(13)
C29 0.061(2) 0.0441(18) 0.0409(19) 0.0240(16) 0.0099(16) 0.0119(15)
C30 0.072(2) 0.0386(18) 0.062(2) 0.0272(17) 0.027(2) 0.0225(17)
C31 0.065(2) 0.0324(16) 0.063(2) 0.0122(15) 0.0262(19) 0.0102(17)
C32 0.056(2) 0.0422(18) 0.051(2) 0.0027(15) 0.0076(17) 0.0024(16)
C33 0.0445(17) 0.0380(16) 0.0425(19) 0.0113(14) 0.0106(15) 0.0128(14)
C34 0.0339(16) 0.0464(17) 0.0374(18) 0.0169(14) 0.0118(13) 0.0101(14)
C35 0.0462(19) 0.058(2) 0.051(2) 0.0284(16) 0.0100(16) 0.0040(16)
C36 0.053(2) 0.090(3) 0.055(2) 0.046(2) 0.0068(18) 0.003(2)
C37 0.0377(19) 0.103(3) 0.048(2) 0.030(2) 0.0115(16) 0.016(2)
C38 0.0402(19) 0.064(2) 0.060(2) 0.0097(17) 0.0115(17) 0.0147(18)
C39 0.0417(18) 0.0513(19) 0.059(2) 0.0165(15) 0.0143(16) 0.0163(17)

loop_
_atom_type_symbol
_atom_type_description
_atom_type_scat_dispersion_real
_atom_type_scat_dispersion_imag
_atom_type_scat_source
C C 0.0033 0.0016 'International Tables Vol C Tables 4.2.6.8 and 6.1.1.4'
H H 0.0000 0.0000 'International Tables Vol C Tables 4.2.6.8 and 6.1.1.4'
N N 0.0061 0.0033 'International Tables Vol C Tables 4.2.6.8 and 6.1.1.4'
P P 0.1023 0.0942 'International Tables Vol C Tables 4.2.6.8 and 6.1.1.4'
Cl Cl 0.1484 0.1585 'International Tables Vol C Tables 4.2.6.8 and 6.1.1.4'
Fe Fe 0.3463 0.8444 'International Tables Vol C Tables 4.2.6.8 and 6.1.1.4'
Pd Pd -0.9988 1.0072 'International Tables Vol C Tables 4.2.6.8 and 6.1.1.4'

loop_
_geom_angle_atom_site_label_1
_geom_angle_atom_site_label_2
_geom_angle_atom_site_label_3
_geom_angle
_geom_angle_publ_flag
C1 Pd1 N1 81.22(10) yes
C1 Pd1 P1 92.93(8) yes
N1 Pd1 P1 166.55(6) yes
C1 Pd1 Cl1 172.75(8) yes
N1 Pd1 Cl1 91.60(7) yes
P1 Pd1 Cl1 94.31(4) yes
C7 Fe1 C3 120.88(13) ?
C7 Fe1 C8 40.47(13) ?
C3 Fe1 C8 107.99(13) ?
C7 Fe1 C5 161.86(13) ?
C3 Fe1 C5 68.21(11) ?
C8 Fe1 C5 156.31(12) ?
C7 Fe1 C2 107.70(12) ?
C3 Fe1 C2 40.86(11) ?
C8 Fe1 C2 125.46(12) ?
C5 Fe1 C2 67.96(11) ?
C7 Fe1 C4 155.97(13) ?
C3 Fe1 C4 40.66(11) ?
C8 Fe1 C4 121.10(13) ?
C5 Fe1 C4 40.68(11) ?
C2 Fe1 C4 68.48(12) ?
C7 Fe1 C6 40.45(12) ?
C3 Fe1 C6 155.83(12) ?
C8 Fe1 C6 67.94(13) ?
C5 Fe1 C6 125.25(12) ?
C2 Fe1 C6 120.67(13) ?
C4 Fe1 C6 162.15(12) ?
C7 Fe1 C9 68.27(12) ?
C3 Fe1 C9 125.55(13) ?
C8 Fe1 C9 40.72(12) ?
C5 Fe1 C9 121.11(11) ?
C2 Fe1 C9 162.75(12) ?
C4 Fe1 C9 107.94(12) ?
C6 Fe1 C9 67.93(13) ?
C7 Fe1 C10 67.92(12) ?
C3 Fe1 C10 162.34(13) ?
C8 Fe1 C10 67.83(12) ?
C5 Fe1 C10 108.28(11) ?
C2 Fe1 C10 155.56(13) ?
C4 Fe1 C10 125.47(12) ?
C6 Fe1 C10 40.32(12) ?
C9 Fe1 C10 40.16(12) ?
C7 Fe1 C1 124.37(13) ?
C3 Fe1 C1 69.00(11) ?
C8 Fe1 C1 161.69(12) ?
C5 Fe1 C1 40.90(11) ?
C2 Fe1 C1 40.63(10) ?
C4 Fe1 C1 69.16(12) ?
C6 Fe1 C1 106.98(12) ?
C9 Fe1 C1 155.54(11) ?
C10 Fe1 C1 120.50(12) ?
C34 P1 C28 105.71(13) ?
C34 P1 C22 103.92(13) ?
C28 P1 C22 99.89(13) ?
C34 P1 Pd1 116.58(9) ?
C28 P1 Pd1 114.22(10) ?
C22 P1 Pd1 114.66(10) ?
C13 N1 C14 107.0(2) ?
C13 N1 C11 111.1(2) ?
C14 N1 C11 110.5(2) ?
C13 N1 Pd1 97.28(16) yes
C14 N1 Pd1 119.33(18) yes
C11 N1 Pd1 110.66(15) yes
C2 C1 C5 105.8(3) ?
C2 C1 Pd1 140.3(2) ?
C5 C1 Pd1 113.87(19) ?
C2 C1 Fe1 68.86(15) ?
C5 C1 Fe1 68.60(14) ?
Pd1 C1 Fe1 125.26(13) ?
C3 C2 C1 109.2(3) ?
C3 C2 Fe1 69.32(16) ?
C1 C2 Fe1 70.51(15) ?
C3 C2 H2 125.4 ?
C1 C2 H2 125.4 ?
Fe1 C2 H2 125.4 ?
C4 C3 C2 108.1(3) ?
C4 C3 Fe1 70.03(15) ?
C2 C3 Fe1 69.82(16) ?
C4 C3 H3 126.0 ?
C2 C3 H3 126.0 ?
Fe1 C3 H3 126.0 ?
C3 C4 C5 107.3(3) ?
C3 C4 Fe1 69.32(16) ?
C5 C4 Fe1 69.42(15) ?
C3 C4 H4 126.4 ?
C5 C4 H4 126.4 ?
Fe1 C4 H4 126.4 ?
C4 C5 C1 109.7(2) ?
C4 C5 C11 127.2(3) ?
C1 C5 C11 123.1(3) ?
C4 C5 Fe1 69.90(15) ?
C1 C5 Fe1 70.50(14) ?
C11 C5 Fe1 124.34(17) ?
C7 C6 C10 107.9(3) ?
C7 C6 Fe1 69.36(17) ?
C10 C6 Fe1 70.06(17) ?
C7 C6 H6 126.0 ?
C10 C6 H6 126.0 ?
Fe1 C6 H6 126.0 ?
C8 C7 C6 108.0(3) ?
C8 C7 Fe1 69.81(17) ?
C6 C7 Fe1 70.19(17) ?
C8 C7 H7 126.0 ?
C6 C7 H7 126.0 ?
Fe1 C7 H7 126.0 ?
C7 C8 C9 108.1(3) ?
C7 C8 Fe1 69.71(17) ?
C9 C8 Fe1 70.03(16) ?
C7 C8 H8 125.9 ?
C9 C8 H8 125.9 ?
Fe1 C8 H8 125.9 ?
C10 C9 C8 107.5(3) ?
C10 C9 Fe1 70.10(16) ?
C8 C9 Fe1 69.25(17) ?
C10 C9 H9 126.2 ?
C8 C9 H9 126.2 ?
Fe1 C9 H9 126.2 ?
C9 C10 C6 108.4(3) ?
C9 C10 Fe1 69.74(17) ?
C6 C10 Fe1 69.62(16) ?
C9 C10 H10 125.8 ?
C6 C10 H10 125.8 ?
Fe1 C10 H10 125.8 ?
C5 C11 N1 107.0(2) ?
C5 C11 C12 112.8(2) ?
N1 C11 C12 116.0(2) ?
C5 C11 H11 106.8 ?
N1 C11 H11 106.8 ?
C12 C11 H11 106.8 ?
C11 C12 H12A 109.5 ?
C11 C12 H12B 109.5 ?
H12A C12 H12B 109.5 ?
C11 C12 H12C 109.5 ?
H12A C12 H12C 109.5 ?
H12B C12 H12C 109.5 ?
N1 C13 H13A 109.5 ?
N1 C13 H13B 109.5 ?
H13A C13 H13B 109.5 ?
N1 C13 H13C 109.5 ?
H13A C13 H13C 109.5 ?
H13B C13 H13C 109.5 ?
N1 C14 C15 114.6(2) ?
N1 C14 H14A 108.6 ?
C15 C14 H14A 108.6 ?
N1 C14 H14B 108.6 ?
C15 C14 H14B 108.6 ?
H14A C14 H14B 107.6 ?
C21 C15 C16 117.9(3) ?
C21 C15 C14 121.1(3) ?
C16 C15 C14 121.0(3) ?
C17 C16 C15 120.7(3) ?
C17 C16 H16 119.6 ?
C15 C16 H16 119.6 ?
C18 C17 C16 121.3(3) ?
C18 C17 H17 119.4 ?
C16 C17 H17 119.4 ?
C20 C18 C17 117.7(3) ?
C20 C18 C19 121.1(3) ?
C17 C18 C19 121.2(3) ?
C18 C19 H19A 109.5 ?
C18 C19 H19B 109.5 ?
H19A C19 H19B 109.5 ?
C18 C19 H19C 109.5 ?
H19A C19 H19C 109.5 ?
H19B C19 H19C 109.5 ?
C18 C20 C21 121.7(3) ?
C18 C20 H20 119.2 ?
C21 C20 H20 119.2 ?
C15 C21 C20 120.7(3) ?
C15 C21 H21 119.7 ?
C20 C21 H21 119.7 ?
C23 C22 C27 118.2(3) ?
C23 C22 P1 124.4(2) ?
C27 C22 P1 117.4(2) ?
C22 C23 C24 120.2(3) ?
C22 C23 H23 119.9 ?
C24 C23 H23 119.9 ?
C25 C24 C23 120.3(3) ?
C25 C24 H24 119.9 ?
C23 C24 H24 119.9 ?
C24 C25 C26 120.8(3) ?
C24 C25 H25 119.6 ?
C26 C25 H25 119.6 ?
C25 C26 C27 119.6(3) ?
C25 C26 H26 120.2 ?
C27 C26 H26 120.2 ?
C26 C27 C22 120.9(3) ?
C26 C27 H27 119.5 ?
C22 C27 H27 119.5 ?
C33 C28 C29 118.7(2) ?
C33 C28 P1 121.9(2) ?
C29 C28 P1 119.3(2) ?
C30 C29 C28 120.6(3) ?
C30 C29 H29 119.7 ?
C28 C29 H29 119.7 ?
C31 C30 C29 120.0(3) ?
C31 C30 H30 120.0 ?
C29 C30 H30 120.0 ?
C30 C31 C32 120.3(3) ?
C30 C31 H31 119.8 ?
C32 C31 H31 119.8 ?
C31 C32 C33 120.4(3) ?
C31 C32 H32 119.8 ?
C33 C32 H32 119.8 ?
C28 C33 C32 120.1(3) ?
C28 C33 H33 120.0 ?
C32 C33 H33 120.0 ?
C35 C34 C39 118.4(3) ?
C35 C34 P1 124.0(2) ?
C39 C34 P1 117.6(2) ?
C36 C35 C34 120.2(3) ?
C36 C35 H35 119.9 ?
C34 C35 H35 119.9 ?
C35 C36 C37 120.9(3) ?
C35 C36 H36 119.6 ?
C37 C36 H36 119.6 ?
C38 C37 C36 119.2(3) ?
C38 C37 H37 120.4 ?
C36 C37 H37 120.4 ?
C37 C38 C39 120.5(3) ?
C37 C38 H38 119.7 ?
C39 C38 H38 119.7 ?
C38 C39 C34 120.8(3) ?
C38 C39 H39 119.6 ?
C34 C39 H39 119.6 ?

loop_
_geom_bond_atom_site_label_1
_geom_bond_atom_site_label_2
_geom_bond_distance
_geom_bond_publ_flag
Pd1 C1 1.990(3) yes
Pd1 N1 2.244(2) yes
Pd1 P1 2.2499(9) yes
Pd1 Cl1 2.3858(10) yes
Fe1 C7 2.037(3) ?
Fe1 C3 2.037(3) ?
Fe1 C8 2.038(3) ?
Fe1 C5 2.040(3) ?
Fe1 C2 2.043(3) ?
Fe1 C4 2.046(3) ?
Fe1 C6 2.047(3) ?
Fe1 C9 2.048(3) ?
Fe1 C10 2.053(3) ?
Fe1 C1 2.065(3) ?
P1 C34 1.826(3) ?
P1 C28 1.828(3) ?
P1 C22 1.834(3) ?
N1 C13 1.491(3) ?
N1 C14 1.500(3) ?
N1 C11 1.506(4) yes
C1 C2 1.427(4) ?
C1 C5 1.435(4) yes
C2 C3 1.424(4) ?
C2 H2 0.9800 ?
C3 C4 1.419(4) ?
C3 H3 0.9800 ?
C4 C5 1.420(4) ?
C4 H4 0.9800 ?
C5 C11 1.503(4) yes
C6 C7 1.412(4) ?
C6 C10 1.413(4) ?
C6 H6 0.9800 ?
C7 C8 1.409(5) ?
C7 H7 0.9800 ?
C8 C9 1.422(4) ?
C8 H8 0.9800 ?
C9 C10 1.408(4) ?
C9 H9 0.9800 ?
C10 H10 0.9800 ?
C11 C12 1.534(4) ?
C11 H11 0.9800 ?
C12 H12A 0.9600 ?
C12 H12B 0.9600 ?
C12 H12C 0.9600 ?
C13 H13A 0.9600 ?
C13 H13B 0.9600 ?
C13 H13C 0.9600 ?
C14 C15 1.509(4) ?
C14 H14A 0.9700 ?
C14 H14B 0.9700 ?
C15 C21 1.379(4) ?
C15 C16 1.395(4) ?
C16 C17 1.386(4) ?
C16 H16 0.9300 ?
C17 C18 1.380(4) ?
C17 H17 0.9300 ?
C18 C20 1.375(4) ?
C18 C19 1.517(4) ?
C19 H19A 0.9600 ?
C19 H19B 0.9600 ?
C19 H19C 0.9600 ?
C20 C21 1.390(4) ?
C20 H20 0.9300 ?
C21 H21 0.9300 ?
C22 C23 1.387(4) ?
C22 C27 1.391(4) ?
C23 C24 1.391(5) ?
C23 H23 0.9300 ?
C24 C25 1.354(5) ?
C24 H24 0.9300 ?
C25 C26 1.369(5) ?
C25 H25 0.9300 ?
C26 C27 1.381(4) ?
C26 H26 0.9300 ?
C27 H27 0.9300 ?
C28 C33 1.379(4) ?
C28 C29 1.398(4) ?
C29 C30 1.376(4) ?
C29 H29 0.9300 ?
C30 C31 1.364(4) ?
C30 H30 0.9300 ?
C31 C32 1.370(4) ?
C31 H31 0.9300 ?
C32 C33 1.384(4) ?
C32 H32 0.9300 ?
C33 H33 0.9300 ?
C34 C35 1.389(4) ?
C34 C39 1.390(4) ?
C35 C36 1.383(4) ?
C35 H35 0.9300 ?
C36 C37 1.385(5) ?
C36 H36 0.9300 ?
C37 C38 1.363(5) ?
C37 H37 0.9300 ?
C38 C39 1.387(4) ?
C38 H38 0.9300 ?
C39 H39 0.9300 ?

loop_
_geom_torsion_atom_site_label_1
_geom_torsion_atom_site_label_2
_geom_torsion_atom_site_label_3
_geom_torsion_atom_site_label_4
_geom_torsion
_geom_torsion_publ_flag
C1 Pd1 P1 C34 -59.41(13) ?
N1 Pd1 P1 C34 -123.1(3) ?
Cl1 Pd1 P1 C34 121.08(11) ?
C1 Pd1 P1 C28 64.44(13) ?
N1 Pd1 P1 C28 0.7(3) ?
Cl1 Pd1 P1 C28 -115.07(11) ?
C1 Pd1 P1 C22 178.88(12) ?
N1 Pd1 P1 C22 115.2(3) ?
Cl1 Pd1 P1 C22 -0.63(10) ?
C1 Pd1 N1 C13 -98.44(18) yes
P1 Pd1 N1 C13 -33.5(4) yes
Cl1 Pd1 N1 C13 82.60(17) yes
C1 Pd1 N1 C14 147.36(18) ?
P1 Pd1 N1 C14 -147.7(2) ?
Cl1 Pd1 N1 C14 -31.60(17) ?
C1 Pd1 N1 C11 17.45(16) ?
P1 Pd1 N1 C11 82.4(3) yes
Cl1 Pd1 N1 C11 -161.50(15) ?
N1 Pd1 C1 C2 172.1(3) ?
P1 Pd1 C1 C2 4.3(3) ?
Cl1 Pd1 C1 C2 -179.6(4) ?
N1 Pd1 C1 C5 -8.78(17) ?
P1 Pd1 C1 C5 -176.60(17) ?
Cl1 Pd1 C1 C5 -0.5(7) ?
N1 Pd1 C1 Fe1 -88.65(16) ?
P1 Pd1 C1 Fe1 103.53(15) ?
Cl1 Pd1 C1 Fe1 -80.4(6) ?
C7 Fe1 C1 C2 76.6(2) ?
C3 Fe1 C1 C2 -37.18(17) ?
C8 Fe1 C1 C2 46.7(5) ?
C5 Fe1 C1 C2 -117.7(2) ?
C4 Fe1 C1 C2 -80.85(18) ?
C6 Fe1 C1 C2 117.59(18) ?
C9 Fe1 C1 C2 -168.5(3) ?
C10 Fe1 C1 C2 159.39(17) ?
C7 Fe1 C1 C5 -165.66(16) ?
C3 Fe1 C1 C5 80.54(17) ?
C8 Fe1 C1 C5 164.4(4) ?
C2 Fe1 C1 C5 117.7(2) ?
C4 Fe1 C1 C5 36.87(15) ?
C6 Fe1 C1 C5 -124.69(17) ?
C9 Fe1 C1 C5 -50.8(3) ?
C10 Fe1 C1 C5 -82.88(18) ?
C7 Fe1 C1 Pd1 -60.9(2) ?
C3 Fe1 C1 Pd1 -174.67(19) ?
C8 Fe1 C1 Pd1 -90.8(4) ?
C5 Fe1 C1 Pd1 104.8(2) ?
C2 Fe1 C1 Pd1 -137.5(3) ?
C4 Fe1 C1 Pd1 141.66(19) ?
C6 Fe1 C1 Pd1 -19.90(19) ?
C9 Fe1 C1 Pd1 54.0(4) ?
C10 Fe1 C1 Pd1 21.9(2) ?
C5 C1 C2 C3 -0.2(3) ?
Pd1 C1 C2 C3 178.9(2) ?
Fe1 C1 C2 C3 58.68(19) ?
C5 C1 C2 Fe1 -58.93(17) ?
Pd1 C1 C2 Fe1 120.2(3) ?
C7 Fe1 C2 C3 117.03(19) ?
C8 Fe1 C2 C3 75.9(2) ?
C5 Fe1 C2 C3 -81.71(18) ?
C4 Fe1 C2 C3 -37.75(17) ?
C6 Fe1 C2 C3 159.35(18) ?
C9 Fe1 C2 C3 43.5(5) ?
C10 Fe1 C2 C3 -167.5(3) ?
C1 Fe1 C2 C3 -120.4(2) ?
C7 Fe1 C2 C1 -122.55(19) ?
C3 Fe1 C2 C1 120.4(2) ?
C8 Fe1 C2 C1 -163.70(18) ?
C5 Fe1 C2 C1 38.70(17) ?
C4 Fe1 C2 C1 82.66(18) ?
C6 Fe1 C2 C1 -80.2(2) ?
C9 Fe1 C2 C1 163.9(4) ?
C10 Fe1 C2 C1 -47.1(3) ?
C1 C2 C3 C4 0.4(3) ?
Fe1 C2 C3 C4 59.80(19) ?
C1 C2 C3 Fe1 -59.40(18) ?
C7 Fe1 C3 C4 159.56(18) ?
C8 Fe1 C3 C4 117.10(18) ?
C5 Fe1 C3 C4 -38.00(17) ?
C2 Fe1 C3 C4 -119.1(2) ?
C6 Fe1 C3 C4 -166.8(3) ?
C9 Fe1 C3 C4 75.5(2) ?
C10 Fe1 C3 C4 43.8(5) ?
C1 Fe1 C3 C4 -82.07(18) ?
C7 Fe1 C3 C2 -81.4(2) ?
C8 Fe1 C3 C2 -123.85(18) ?
C5 Fe1 C3 C2 81.05(18) ?
C4 Fe1 C3 C2 119.1(2) ?
C6 Fe1 C3 C2 -47.8(4) ?
C9 Fe1 C3 C2 -165.48(16) ?
C10 Fe1 C3 C2 162.9(3) ?
C1 Fe1 C3 C2 36.98(16) ?
C2 C3 C4 C5 -0.4(3) ?
Fe1 C3 C4 C5 59.29(18) ?
C2 C3 C4 Fe1 -59.68(19) ?
C7 Fe1 C4 C3 -47.4(4) ?
C8 Fe1 C4 C3 -81.4(2) ?
C5 Fe1 C4 C3 118.7(2) ?
C2 Fe1 C4 C3 37.93(17) ?
C6 Fe1 C4 C3 162.3(4) ?
C9 Fe1 C4 C3 -124.13(18) ?
C10 Fe1 C4 C3 -165.05(18) ?
C1 Fe1 C4 C3 81.65(18) ?
C7 Fe1 C4 C5 -166.1(3) ?
C3 Fe1 C4 C5 -118.7(2) ?
C8 Fe1 C4 C5 159.84(16) ?
C2 Fe1 C4 C5 -80.78(17) ?
C6 Fe1 C4 C5 43.6(5) ?
C9 Fe1 C4 C5 117.16(17) ?
C10 Fe1 C4 C5 76.2(2) ?
C1 Fe1 C4 C5 -37.07(15) ?
C3 C4 C5 C1 0.2(3) ?
Fe1 C4 C5 C1 59.46(17) ?
C3 C4 C5 C11 -177.7(2) ?
Fe1 C4 C5 C11 -118.5(3) ?
C3 C4 C5 Fe1 -59.22(18) ?
C2 C1 C5 C4 0.0(3) ?
Pd1 C1 C5 C4 -179.40(17) ?
Fe1 C1 C5 C4 -59.10(18) ?
C2 C1 C5 C11 178.0(2) ?
Pd1 C1 C5 C11 -1.4(3) ?
Fe1 C1 C5 C11 118.9(2) ?
C2 C1 C5 Fe1 59.10(17) ?
Pd1 C1 C5 Fe1 -120.31(15) ?
C7 Fe1 C5 C4 161.7(3) ?
C3 Fe1 C5 C4 37.98(16) ?
C8 Fe1 C5 C4 -47.2(3) ?
C2 Fe1 C5 C4 82.18(17) ?
C6 Fe1 C5 C4 -165.00(17) ?
C9 Fe1 C5 C4 -81.37(19) ?
C10 Fe1 C5 C4 -123.58(17) ?
C1 Fe1 C5 C4 120.6(2) ?
C7 Fe1 C5 C1 41.0(4) ?
C3 Fe1 C5 C1 -82.66(17) ?
C8 Fe1 C5 C1 -167.9(3) ?
C2 Fe1 C5 C1 -38.46(16) ?
C4 Fe1 C5 C1 -120.6(2) ?
C6 Fe1 C5 C1 74.36(19) ?
C9 Fe1 C5 C1 157.99(17) ?
C10 Fe1 C5 C1 115.78(17) ?
C7 Fe1 C5 C11 -76.4(4) ?
C3 Fe1 C5 C11 159.9(3) ?
C8 Fe1 C5 C11 74.7(4) ?
C2 Fe1 C5 C11 -155.9(3) ?
C4 Fe1 C5 C11 122.0(3) ?
C6 Fe1 C5 C11 -43.0(3) ?
C9 Fe1 C5 C11 40.6(3) ?
C10 Fe1 C5 C11 -1.6(3) ?
C1 Fe1 C5 C11 -117.4(3) ?
C3 Fe1 C6 C7 -47.0(4) ?
C8 Fe1 C6 C7 37.84(19) ?
C5 Fe1 C6 C7 -164.72(18) ?
C2 Fe1 C6 C7 -81.3(2) ?
C4 Fe1 C6 C7 161.9(4) ?
C9 Fe1 C6 C7 81.9(2) ?
C10 Fe1 C6 C7 119.1(3) ?
C1 Fe1 C6 C7 -123.48(19) ?
C7 Fe1 C6 C10 -119.1(3) ?
C3 Fe1 C6 C10 -166.2(3) ?
C8 Fe1 C6 C10 -81.3(2) ?
C5 Fe1 C6 C10 76.2(2) ?
C2 Fe1 C6 C10 159.55(17) ?
C4 Fe1 C6 C10 42.8(5) ?
C9 Fe1 C6 C10 -37.18(17) ?
C1 Fe1 C6 C10 117.40(18) ?
C10 C6 C7 C8 -0.1(3) ?
Fe1 C6 C7 C8 -59.8(2) ?
C10 C6 C7 Fe1 59.68(19) ?
C3 Fe1 C7 C8 -81.6(2) ?
C5 Fe1 C7 C8 162.6(3) ?
C2 Fe1 C7 C8 -124.34(19) ?
C4 Fe1 C7 C8 -47.6(4) ?
C6 Fe1 C7 C8 118.9(3) ?
C9 Fe1 C7 C8 37.82(19) ?
C10 Fe1 C7 C8 81.3(2) ?
C1 Fe1 C7 C8 -166.03(17) ?
C3 Fe1 C7 C6 159.57(18) ?
C8 Fe1 C7 C6 -118.9(3) ?
C5 Fe1 C7 C6 43.7(4) ?
C2 Fe1 C7 C6 116.80(19) ?
C4 Fe1 C7 C6 -166.5(3) ?
C9 Fe1 C7 C6 -81.0(2) ?
C10 Fe1 C7 C6 -37.59(19) ?
C1 Fe1 C7 C6 75.1(2) ?
C6 C7 C8 C9 0.3(3) ?
Fe1 C7 C8 C9 -59.7(2) ?
C6 C7 C8 Fe1 60.0(2) ?
C3 Fe1 C8 C7 116.8(2) ?
C5 Fe1 C8 C7 -166.6(2) ?
C2 Fe1 C8 C7 75.0(2) ?
C4 Fe1 C8 C7 159.43(18) ?
C6 Fe1 C8 C7 -37.82(18) ?
C9 Fe1 C8 C7 -119.2(3) ?
C10 Fe1 C8 C7 -81.5(2) ?
C1 Fe1 C8 C7 39.4(5) ?
C7 Fe1 C8 C9 119.2(3) ?
C3 Fe1 C8 C9 -124.0(2) ?
C5 Fe1 C8 C9 -47.4(4) ?
C2 Fe1 C8 C9 -165.89(19) ?
C4 Fe1 C8 C9 -81.4(2) ?
C6 Fe1 C8 C9 81.3(2) ?
C10 Fe1 C8 C9 37.67(19) ?
C1 Fe1 C8 C9 158.5(3) ?
C7 C8 C9 C10 -0.4(3) ?
Fe1 C8 C9 C10 -59.91(19) ?
C7 C8 C9 Fe1 59.5(2) ?
C7 Fe1 C9 C10 81.1(2) ?
C3 Fe1 C9 C10 -165.71(17) ?
C8 Fe1 C9 C10 118.7(3) ?
C5 Fe1 C9 C10 -81.6(2) ?
C2 Fe1 C9 C10 160.7(4) ?
C4 Fe1 C9 C10 -124.19(18) ?
C6 Fe1 C9 C10 37.32(18) ?
C1 Fe1 C9 C10 -45.2(4) ?
C7 Fe1 C9 C8 -37.6(2) ?
C3 Fe1 C9 C8 75.6(2) ?
C5 Fe1 C9 C8 159.78(19) ?
C2 Fe1 C9 C8 42.0(5) ?
C4 Fe1 C9 C8 117.1(2) ?
C6 Fe1 C9 C8 -81.4(2) ?
C10 Fe1 C9 C8 -118.7(3) ?
C1 Fe1 C9 C8 -163.9(3) ?
C8 C9 C10 C6 0.3(3) ?
Fe1 C9 C10 C6 -59.07(19) ?
C8 C9 C10 Fe1 59.4(2) ?
C7 C6 C10 C9 -0.1(3) ?
Fe1 C6 C10 C9 59.14(19) ?
C7 C6 C10 Fe1 -59.24(19) ?
C7 Fe1 C10 C9 -82.0(2) ?
C3 Fe1 C10 C9 41.4(5) ?
C8 Fe1 C10 C9 -38.17(18) ?
C5 Fe1 C10 C9 116.89(18) ?
C2 Fe1 C10 C9 -166.3(2) ?
C4 Fe1 C10 C9 75.1(2) ?
C6 Fe1 C10 C9 -119.7(3) ?
C1 Fe1 C10 C9 160.06(17) ?
C7 Fe1 C10 C6 37.71(19) ?
C3 Fe1 C10 C6 161.2(3) ?
C8 Fe1 C10 C6 81.6(2) ?
C5 Fe1 C10 C6 -123.38(19) ?
C2 Fe1 C10 C6 -46.6(4) ?
C4 Fe1 C10 C6 -165.19(18) ?
C9 Fe1 C10 C6 119.7(3) ?
C1 Fe1 C10 C6 -80.2(2) ?
C4 C5 C11 N1 -166.4(2) ?
C1 C5 C11 N1 16.0(3) ?
Fe1 C5 C11 N1 103.9(2) ?
C4 C5 C11 C12 -37.6(4) ?
C1 C5 C11 C12 144.7(3) ?
Fe1 C5 C11 C12 -127.4(2) ?
C13 N1 C11 C5 86.1(3) ?
C14 N1 C11 C5 -155.3(2) ?
Pd1 N1 C11 C5 -20.9(2) ?
C13 N1 C11 C12 -40.8(3) ?
C14 N1 C11 C12 77.9(3) ?
Pd1 N1 C11 C12 -147.7(2) ?
C13 N1 C14 C15 178.6(3) ?
C11 N1 C14 C15 57.5(3) ?
Pd1 N1 C14 C15 -72.5(3) ?
N1 C14 C15 C21 85.4(3) ?
N1 C14 C15 C16 -94.6(3) ?
C21 C15 C16 C17 -2.2(4) ?
C14 C15 C16 C17 177.8(3) ?
C15 C16 C17 C18 0.7(5) ?
C16 C17 C18 C20 1.3(5) ?
C16 C17 C18 C19 -178.7(3) ?
C17 C18 C20 C21 -2.0(5) ?
C19 C18 C20 C21 178.0(3) ?
C16 C15 C21 C20 1.5(4) ?
C14 C15 C21 C20 -178.4(3) ?
C18 C20 C21 C15 0.6(5) ?
C34 P1 C22 C23 -17.3(3) ?
C28 P1 C22 C23 -126.3(3) ?
Pd1 P1 C22 C23 111.1(2) ?
C34 P1 C22 C27 163.8(2) ?
C28 P1 C22 C27 54.8(2) ?
Pd1 P1 C22 C27 -67.8(2) ?
C27 C22 C23 C24 -1.0(4) ?
P1 C22 C23 C24 -179.9(2) ?
C22 C23 C24 C25 -0.2(5) ?
C23 C24 C25 C26 1.2(5) ?
C24 C25 C26 C27 -1.0(5) ?
C25 C26 C27 C22 -0.2(5) ?
C23 C22 C27 C26 1.2(4) ?
P1 C22 C27 C26 -179.8(2) ?
C34 P1 C28 C33 124.0(3) ?
C22 P1 C28 C33 -128.4(3) ?
Pd1 P1 C28 C33 -5.5(3) ?
C34 P1 C28 C29 -58.8(3) ?
C22 P1 C28 C29 48.8(3) ?
Pd1 P1 C28 C29 171.7(2) ?
C33 C28 C29 C30 -1.2(5) ?
P1 C28 C29 C30 -178.6(3) ?
C28 C29 C30 C31 1.3(5) ?
C29 C30 C31 C32 0.1(5) ?
C30 C31 C32 C33 -1.5(5) ?
C29 C28 C33 C32 -0.2(5) ?
P1 C28 C33 C32 177.1(3) ?
C31 C32 C33 C28 1.5(5) ?
C28 P1 C34 C35 -6.1(3) ?
C22 P1 C34 C35 -110.8(3) ?
Pd1 P1 C34 C35 122.0(2) ?
C28 P1 C34 C39 175.4(2) ?
C22 P1 C34 C39 70.7(3) ?
Pd1 P1 C34 C39 -56.5(3) ?
C39 C34 C35 C36 -0.2(5) ?
P1 C34 C35 C36 -178.6(3) ?
C34 C35 C36 C37 0.4(5) ?
C35 C36 C37 C38 -0.9(5) ?
C36 C37 C38 C39 1.1(5) ?
C37 C38 C39 C34 -0.8(5) ?
C35 C34 C39 C38 0.4(5) ?
P1 C34 C39 C38 178.9(3) ?
